data_7213006
loop_
_publ_author_name
'Ziessel, Raymond'
'Ulrich, Gilles'
'Lawson, Raphael C.'
'Echegoyen, Luis'

_publ_section_title
;
 Oligopyridine bis(nitronyl nitroxides): synthesis, structures,
 electrochemical, magnetic and electronic properties
;
_journal_issue 7
_journal_name_full 'Journal of Materials Chemistry'
_journal_page_first 1435
_journal_paper_doi 10.1039/a810044f
_journal_volume 9
_journal_year 1999
_chemical_formula_moiety 'C19 H27 N5 O4'
_chemical_formula_sum 'C19 H27 N5 O4'
_chemical_formula_weight 389.46
_chemical_name_systematic ' ?'
_space_group_IT_number 14
_symmetry_cell_setting monoclinic
_symmetry_space_group_name_Hall '-P 2ybc'
_symmetry_space_group_name_H-M 'P 1 21/c 1'
_cell_angle_alpha 90
_cell_angle_beta 103.30(2)
_cell_angle_gamma 90
_cell_formula_units_Z 4
_cell_length_a 16.334(5)
_cell_length_b 10.316(3)
_cell_length_c 11.990(3)
_cell_measurement_reflns_used 24
_cell_measurement_temperature 173
_cell_measurement_theta_max 20.5
_cell_measurement_theta_min 19.5
_cell_volume 1966.1(10)
_computing_cell_refinement CAD4_(Enraf-Nonius,_1994)
_computing_data_collection 'Philips/PW1100/16 software 1976'
_computing_data_reduction 'pwredu, local program'
_computing_publication_material BTABLE_PTABLE_CIF_IN_MolEN_(Fair,_1990)
_computing_structure_refinement LSFM_MolEN_(Fair,_1990)
_computing_structure_solution Direct_methods_(SIR,_Burla_et_al.,_1989)
_diffrn_ambient_temperature 173
_diffrn_measurement_device_type Philips_PW1100
_diffrn_measurement_method \q/2\q
_diffrn_radiation_monochromator graphite
_diffrn_radiation_type Cu-K\a
_diffrn_radiation_wavelength 1.54184
_diffrn_reflns_av_R_equivalents 0
_diffrn_reflns_av_sigmaI/netI 0.333
_diffrn_reflns_limit_h_max 16
_diffrn_reflns_limit_h_min -16
_diffrn_reflns_limit_k_max 10
_diffrn_reflns_limit_k_min 0
_diffrn_reflns_limit_l_max 12
_diffrn_reflns_limit_l_min 0
_diffrn_reflns_number 2490
_diffrn_reflns_theta_max 52.07
_diffrn_reflns_theta_min 3.0
_diffrn_source xray_tube
_diffrn_standards_decay_% 0
_diffrn_standards_interval_time 120
_diffrn_standards_number 3
_exptl_absorpt_coefficient_mu 0.775
_exptl_absorpt_correction_T_max 1.0000
_exptl_absorpt_correction_T_min 0.6844
_exptl_absorpt_correction_type refdelf_(Walker_&_Stuart,_1983)
_exptl_crystal_colour violet
_exptl_crystal_density_diffrn 1.32
_exptl_crystal_density_method none
_exptl_crystal_description prism
_exptl_crystal_F_000 832
_exptl_crystal_size_max 0.30
_exptl_crystal_size_mid 0.20
_exptl_crystal_size_min 0.20
_refine_diff_density_max 0.154
_refine_diff_density_min -0.153
_refine_ls_abs_structure_details ' ?'
_refine_ls_extinction_method none
_refine_ls_goodness_of_fit_all 0.990
_refine_ls_goodness_of_fit_ref 1.060
_refine_ls_hydrogen_treatment noref
_refine_ls_matrix_type full
_refine_ls_number_constraints 0
_refine_ls_number_parameters 253
_refine_ls_number_reflns 1849
_refine_ls_number_restraints 0
_refine_ls_R_factor_all 0.042
_refine_ls_R_factor_gt 0.033
_refine_ls_shift/esd_mean 0.004
_refine_ls_shift/su_max 0.026
_refine_ls_structure_factor_coef F
_refine_ls_weighting_details 'w = 4Fo^2^/(\s^2^(Fo^2^)+0.0009 Fo^4^)+3.0'
_refine_ls_weighting_scheme calc
_refine_ls_wR_factor_all 0.047
_refine_ls_wR_factor_ref 0.047
_reflns_number_gt 1849
_reflns_number_total 2490
_reflns_threshold_expression >3.0\s(I)
_cod_data_source_file 810044fsup1.cif
_cod_data_source_block st566
_cod_depositor_comments
;
The following automatic conversions were performed:

'_refine_ls_weighting_scheme' value '4Fo^2^/(\s^2^(Fo^2^)+0.0009
Fo^4^)+3.0' was changed to 'calc'. New tag
'_refine_ls_weighting_details' was created. The value of the new tag
was set to 'w = 4Fo^2^/(\s^2^(Fo^2^)+0.0009 Fo^4^)+3.0'.

Automatic conversion script
Id: cif_fix_values 3143 2015-03-26 13:38:13Z robertas 
;
_cod_original_cell_volume 1966(1)
_cod_database_code 7213006

loop_
_symmetry_equiv_pos_as_xyz
x,y,z
-x,1/2+y,1/2-z
-x,-y,-z
+x,1/2-y,1/2+z

loop_
_atom_site_label
_atom_site_fract_x
_atom_site_fract_y
_atom_site_fract_z
_atom_site_U_iso_or_equiv
_atom_site_adp_type
_atom_site_calc_flag
_atom_site_calc_attached_atom
_atom_site_type_symbol
O1 0.95627(9) 0.1543(2) 0.6126(1) 0.0458(9) Uani ? ? O
O2 0.73301(9) -0.0221(2) 0.7349(1) 0.0386(8) Uani ? ? O
O3 0.76826(9) 0.5185(2) 0.8577(1) 0.0414(9) Uani ? ? O
O4 0.51347(9) 0.4212(2) 0.6147(1) 0.0403(9) Uani ? ? O
N1 0.7427(1) 0.2722(2) 0.6902(1) 0.0305(9) Uani ? ? N
N2 0.9123(1) 0.0766(2) 0.6580(1) 0.0325(9) Uani ? ? N
N3 0.8069(1) -0.0047(2) 0.7193(1) 0.0302(9) Uani ? ? N
N4 0.6902(1) 0.5172(2) 0.8109(1) 0.0306(9) Uani ? ? N
N5 0.5692(1) 0.4765(2) 0.6922(1) 0.0309(9) Uani ? ? N
C1 0.7823(1) 0.2098(2) 0.6196(2) 0.030(1) Uani ? ? C
C2 0.7766(1) 0.2445(2) 0.5063(2) 0.033(1) Uani ? ? C
C3 0.7252(1) 0.3462(2) 0.4614(2) 0.038(1) Uani ? ? C
C4 0.6824(1) 0.4100(2) 0.5313(2) 0.038(1) Uani ? ? C
C5 0.6939(1) 0.3718(2) 0.6442(2) 0.031(1) Uani ? ? C
C6 0.8331(1) 0.0968(2) 0.6667(2) 0.029(1) Uani ? ? C
C7 0.9430(1) -0.0564(2) 0.6966(2) 0.036(1) Uani ? ? C
C8 0.8782(1) -0.0953(2) 0.7680(2) 0.033(1) Uani ? ? C
C9 0.9344(2) -0.1362(3) 0.5877(2) 0.059(1) Uani ? ? C
C10 1.0337(2) -0.0511(3) 0.7626(3) 0.055(2) Uani ? ? C
C11 0.8487(1) -0.2335(3) 0.7551(2) 0.049(1) Uani ? ? C
C12 0.9063(2) -0.0597(3) 0.8944(2) 0.055(2) Uani ? ? C
C13 0.6521(1) 0.4490(2) 0.7191(2) 0.030(1) Uani ? ? C
C14 0.6268(1) 0.5905(2) 0.8609(2) 0.033(1) Uani ? ? C
C15 0.5515(1) 0.5950(2) 0.7554(2) 0.032(1) Uani ? ? C
C16 0.6100(1) 0.5083(3) 0.9579(2) 0.040(1) Uani ? ? C
C17 0.6608(1) 0.7218(3) 0.9046(2) 0.045(1) Uani ? ? C
C18 0.4655(1) 0.5888(3) 0.7812(2) 0.042(1) Uani ? ? C
C19 0.5556(2) 0.7076(2) 0.6743(2) 0.045(1) Uani ? ? C
H1 0.8076 0.1989 0.4607 0.0428 Uiso calc C2 H
H2 0.7194 0.3720 0.3839 0.0494 Uiso calc C3 H
H3 0.6454 0.4794 0.5022 0.0494 Uiso calc C4 H
H4 0.9532 -0.2222 0.6072 0.0748 Uiso calc C9 H
H5 0.8771 -0.1378 0.5472 0.0748 Uiso calc C9 H
H6 0.9676 -0.0984 0.5408 0.0748 Uiso calc C9 H
H7 1.0524 -0.1359 0.7866 0.0785 Uiso calc C10 H
H8 1.0675 -0.0169 0.7148 0.0785 Uiso calc C10 H
H9 1.0382 0.0030 0.8279 0.0785 Uiso calc C10 H
H10 0.8944 -0.2896 0.7862 0.0653 Uiso calc C11 H
H11 0.8052 -0.2457 0.7946 0.0653 Uiso calc C11 H
H12 0.8280 -0.2526 0.6761 0.0653 Uiso calc C11 H
H13 0.8644 -0.0857 0.9332 0.0755 Uiso calc C12 H
H14 0.9577 -0.1025 0.9271 0.0755 Uiso calc C12 H
H15 0.9142 0.0314 0.9016 0.0755 Uiso calc C12 H
H16 0.5702 0.5508 0.9919 0.0541 Uiso calc C16 H
H17 0.5882 0.4265 0.9287 0.0541 Uiso calc C16 H
H18 0.6609 0.4959 1.0138 0.0541 Uiso calc C16 H
H19 0.6202 0.7662 0.9355 0.0583 Uiso calc C17 H
H20 0.7109 0.7109 0.9624 0.0583 Uiso calc C17 H
H21 0.6728 0.7708 0.8431 0.0583 Uiso calc C17 H
H22 0.4562 0.6650 0.8211 0.0556 Uiso calc C18 H
H23 0.4239 0.5827 0.7115 0.0556 Uiso calc C18 H
H24 0.4622 0.5150 0.8273 0.0556 Uiso calc C18 H
H25 0.5449 0.7866 0.7091 0.0593 Uiso calc C19 H
H26 0.6100 0.7108 0.6586 0.0593 Uiso calc C19 H
H27 0.5146 0.6956 0.6048 0.0593 Uiso calc C19 H

loop_
_atom_site_aniso_label
_atom_site_aniso_U_11
_atom_site_aniso_U_22
_atom_site_aniso_U_33
_atom_site_aniso_U_12
_atom_site_aniso_U_13
_atom_site_aniso_U_23
_atom_site_aniso_type_symbol
O1 0.0426(8) 0.0389(9) 0.0579(9) -0.0036(7) 0.0185(7) 0.0060(8) O
O2 0.0326(7) 0.0431(9) 0.0411(8) 0.0004(7) 0.0113(6) 0.0038(8) O
O3 0.0345(8) 0.0452(9) 0.0455(9) 0.0001(7) 0.0053(7) -0.0017(8) O
O4 0.0407(8) 0.0464(9) 0.0345(8) -0.0015(8) 0.0013(7) -0.0032(8) O
N1 0.0349(9) 0.0299(9) 0.0272(9) 0.0004(8) 0.0063(7) -0.0008(8) N
N2 0.0331(9) 0.0296(9) 0.0350(9) -0.0006(8) 0.0110(7) 0.0020(8) N
N3 0.0279(8) 0.034(1) 0.0290(9) 0.0016(8) 0.0069(7) 0.0011(8) N
N4 0.0293(9) 0.032(1) 0.0307(9) 0.0009(8) 0.0062(7) 0.0010(8) N
N5 0.0338(9) 0.032(1) 0.0271(9) 0.0003(8) 0.0046(7) 0.0006(8) N
C1 0.031(1) 0.029(1) 0.030(1) -0.002(1) 0.0070(9) -0.002(1) C
C2 0.036(1) 0.036(1) 0.027(1) 0.002(1) 0.0086(9) -0.003(1) C
C3 0.045(1) 0.041(1) 0.029(1) 0.004(1) 0.0113(9) 0.007(1) C
C4 0.044(1) 0.034(1) 0.036(1) 0.009(1) 0.010(1) 0.006(1) C
C5 0.034(1) 0.029(1) 0.030(1) 0.002(1) 0.0075(9) 0.003(1) C
C6 0.032(1) 0.029(1) 0.025(1) -0.0008(9) 0.0057(9) -0.0021(9) C
C7 0.034(1) 0.029(1) 0.045(1) 0.003(1) 0.010(1) 0.006(1) C
C8 0.031(1) 0.035(1) 0.035(1) 0.003(1) 0.0054(9) 0.005(1) C
C9 0.080(2) 0.040(1) 0.064(1) 0.008(1) 0.039(1) 0.001(1) C
C10 0.039(1) 0.046(1) 0.095(2) 0.003(1) 0.013(1) 0.023(1) C
C11 0.042(1) 0.036(1) 0.075(2) 0.003(1) 0.019(1) 0.010(1) C
C12 0.058(2) 0.072(2) 0.041(1) 0.014(1) 0.004(1) 0.010(1) C
C13 0.034(1) 0.028(1) 0.027(1) 0.001(1) 0.0070(9) 0.003(1) C
C14 0.031(1) 0.035(1) 0.032(1) 0.002(1) 0.0092(9) -0.001(1) C
C15 0.034(1) 0.031(1) 0.031(1) 0.004(1) 0.0072(9) -0.002(1) C
C16 0.041(1) 0.054(1) 0.029(1) 0.004(1) 0.007(1) 0.002(1) C
C17 0.040(1) 0.045(1) 0.050(1) -0.000(1) 0.011(1) -0.013(1) C
C18 0.039(1) 0.050(1) 0.039(1) 0.007(1) 0.007(1) -0.003(1) C
C19 0.059(1) 0.038(1) 0.041(1) 0.011(1) 0.012(1) 0.007(1) C

loop_
_atom_type_symbol
_atom_type_scat_dispersion_real
_atom_type_scat_dispersion_imag
_atom_type_scat_source
C 0.017 0.009 International_Tables_Vol_IV_Table_2.3.1
H 0.000 0.000 International_Tables_Vol_IV_Table_2.3.1
N 0.029 0.018 International_Tables_Vol_IV_Table_2.3.1
O 0.047 0.032 International_Tables_Vol_IV_Table_2.3.1

loop_
_geom_angle_atom_site_label_1
_geom_angle_atom_site_label_2
_geom_angle_atom_site_label_3
_geom_angle
C1 N1 C5 115.8(2)
O1 N2 C6 125.8(2)
O1 N2 C7 121.6(2)
C6 N2 C7 112.3(2)
O2 N3 C6 126.4(2)
O2 N3 C8 122.0(2)
C6 N3 C8 111.5(2)
O3 N4 C13 126.9(2)
O3 N4 C14 122.0(2)
C13 N4 C14 111.0(2)
O4 N5 C13 126.1(2)
O4 N5 C15 122.9(2)
C13 N5 C15 110.6(2)
N1 C1 C2 124.1(2)
N1 C1 C6 116.8(2)
C2 C1 C6 119.1(2)
C1 C2 C3 118.6(2)
C2 C3 C4 118.4(2)
C3 C4 C5 119.2(2)
N1 C5 C4 123.8(2)
N1 C5 C13 118.5(2)
C4 C5 C13 117.7(2)
N2 C6 N3 109.5(2)
N2 C6 C1 124.4(2)
N3 C6 C1 126.1(2)
N2 C7 C8 100.6(2)
N2 C7 C9 105.8(2)
N2 C7 C10 110.3(2)
C8 C7 C9 113.0(2)
C8 C7 C10 115.4(2)
C9 C7 C10 110.8(2)
N3 C8 C7 100.9(2)
N3 C8 C11 110.4(2)
N3 C8 C12 105.4(2)
C7 C8 C11 115.4(2)
C7 C8 C12 113.4(2)
C11 C8 C12 110.4(2)
N4 C13 N5 109.7(2)
N4 C13 C5 126.3(2)
N5 C13 C5 123.2(2)
N4 C14 C15 100.3(2)
N4 C14 C16 106.6(2)
N4 C14 C17 110.7(2)
C15 C14 C16 113.2(2)
C15 C14 C17 114.6(2)
C16 C14 C17 110.7(2)
N5 C15 C14 100.3(2)
N5 C15 C18 111.5(2)
N5 C15 C19 104.8(2)
C14 C15 C18 115.7(2)
C14 C15 C19 113.5(2)
C18 C15 C19 110.1(2)

loop_
_geom_bond_atom_site_label_1
_geom_bond_atom_site_label_2
_geom_bond_distance
O1 N2 1.278(3)
O2 N3 1.277(2)
O3 N4 1.269(2)
O4 N5 1.277(2)
N1 C1 1.342(3)
N1 C5 1.339(3)
N2 C6 1.338(3)
N2 C7 1.497(3)
N3 C6 1.342(3)
N3 C8 1.503(3)
N4 C13 1.335(3)
N4 C14 1.513(3)
N5 C13 1.347(3)
N5 C15 1.501(3)
C1 C2 1.387(3)
C1 C6 1.467(3)
C2 C3 1.374(3)
C3 C4 1.376(4)
C4 C5 1.380(3)
C5 C13 1.479(3)
C7 C8 1.560(3)
C7 C9 1.522(4)
C7 C10 1.512(3)
C8 C11 1.501(3)
C8 C12 1.523(3)
C14 C15 1.549(3)
C14 C16 1.514(3)
C14 C17 1.512(3)
C15 C18 1.507(3)
C15 C19 1.527(3)
